data_4339477
loop_
_publ_author_name
'Vaiana, Lea'
'Regueiro-Figueroa, Mart\'in'
'Mato-Iglesias, Marta'
'Platas-Iglesias, Carlos'
'Esteban-G\'omez, David'
'de Blas, Andr\'es'
'Rodr\'iguez-Blas, Teresa'

_publ_section_title
;
 Seven-coordination versus six-coordination in divalent first-row
 transition-metal complexes derived from 1,10-diaza-15-crown-5.
;
_journal_issue 20
_journal_name_full 'Inorganic chemistry'
_journal_page_first 8271
_journal_page_last 8282
_journal_paper_doi 10.1021/ic7008946
_journal_volume 46
_journal_year 2007
_chemical_compound_source 'synthesis as described'
_chemical_formula_moiety 'C26 H34 N6 Ni O3, 2(Cl O4), H2 O '
_chemical_formula_sum 'C26 H36 Cl2 N6 Ni O12'
_chemical_formula_weight 754.22
_chemical_name_systematic
;
 ?
;
_space_group_IT_number 14
_symmetry_cell_setting monoclinic
_symmetry_Int_Tables_number 14
_symmetry_space_group_name_Hall '-P 2yn'
_symmetry_space_group_name_H-M 'P 1 21/n 1'
_atom_sites_solution_hydrogens geom
_atom_sites_solution_primary direct
_atom_sites_solution_secondary difmap
_audit_conform_dict_location ftp://ftp.iucr.org/pub/cif_core.dic
_audit_conform_dict_name cif_core.dic
_audit_conform_dict_version 2.3
_audit_creation_date 2007-02-26T21:20:06-00:00
_audit_creation_method 'WinGX routine CIF_UPDATE'
_cell_angle_alpha 90
_cell_angle_beta 92.266(2)
_cell_angle_gamma 90
_cell_formula_units_Z 4
_cell_length_a 11.4318(3)
_cell_length_b 17.0988(4)
_cell_length_c 15.6524(4)
_cell_measurement_reflns_used 6517
_cell_measurement_temperature 100.0(1)
_cell_measurement_theta_max 21.585
_cell_measurement_theta_min 2.25
_cell_measurement_wavelength 0.71073
_cell_volume 3057.18(13)
_computing_cell_refinement 'BRUKER APEX'
_computing_data_collection 'BRUKER APEX'
_computing_molecular_graphics 'Ortep-3 for Windows (Farrugia, 1997)'
_computing_publication_material 'WinGX publication routines (Farrugia, 1999)'
_computing_structure_refinement 'SHELXL-97 (Sheldrick, 1997)'
_computing_structure_solution DIRDIF99
_diffrn_ambient_temperature 100.0(1)
_diffrn_measured_fraction_theta_full 0.997
_diffrn_measured_fraction_theta_max 0.997
_diffrn_measurement_device_type 'Bruker X8 KappaAPEXII'
_diffrn_measurement_method 'omega/phi scans'
_diffrn_radiation_monochromator graphite
_diffrn_radiation_probe x-ray
_diffrn_radiation_type MoK\a
_diffrn_radiation_wavelength 0.71073
_diffrn_reflns_av_R_equivalents 0.1047
_diffrn_reflns_av_unetI/netI 0.1014
_diffrn_reflns_limit_h_max 14
_diffrn_reflns_limit_h_min -14
_diffrn_reflns_limit_k_max 21
_diffrn_reflns_limit_k_min 0
_diffrn_reflns_limit_l_max 19
_diffrn_reflns_limit_l_min 0
_diffrn_reflns_number 30237
_diffrn_reflns_theta_full 26.44
_diffrn_reflns_theta_max 26.44
_diffrn_reflns_theta_min 1.76
_exptl_absorpt_coefficient_mu 0.884
_exptl_absorpt_correction_T_max 0.948
_exptl_absorpt_correction_T_min 0.780
_exptl_absorpt_correction_type multi-scan
_exptl_absorpt_process_details
;
SADABS
;
_exptl_crystal_colour green
_exptl_crystal_density_diffrn 1.639
_exptl_crystal_density_method 'not measured'
_exptl_crystal_description prism
_exptl_crystal_F_000 1568
_exptl_crystal_size_max 0.08
_exptl_crystal_size_mid 0.07
_exptl_crystal_size_min 0.06
_refine_diff_density_max 1.85
_refine_diff_density_min -1.378
_refine_diff_density_rms 0.117
_refine_ls_extinction_method none
_refine_ls_goodness_of_fit_ref 1.065
_refine_ls_hydrogen_treatment constr
_refine_ls_matrix_type full
_refine_ls_number_parameters 419
_refine_ls_number_reflns 6285
_refine_ls_number_restraints 3
_refine_ls_restrained_S_all 1.076
_refine_ls_R_factor_all 0.1245
_refine_ls_R_factor_gt 0.0707
_refine_ls_shift/su_max 0
_refine_ls_shift/su_mean 0
_refine_ls_structure_factor_coef Fsqd
_refine_ls_weighting_details 'calc w=1/[\s^2^(Fo^2^)+(0.0873P)^2^+0.0000P] where P=(Fo^2^+2Fc^2^)/3'
_refine_ls_weighting_scheme calc
_refine_ls_wR_factor_gt 0.1581
_refine_ls_wR_factor_ref 0.1784
_reflns_number_gt 3825
_reflns_number_total 6285
_reflns_threshold_expression >2sigma(I)
_cod_data_source_file ic7008946-file004.cif
_cod_data_source_block compound3
_cod_original_sg_symbol_H-M 'P 21/n'
_cod_database_code 4339477

loop_
_space_group_symop_operation_xyz
'x, y, z'
'-x+1/2, y+1/2, -z+1/2'
'-x, -y, -z'
'x-1/2, -y-1/2, z-1/2'

loop_
_atom_site_label
_atom_site_type_symbol
_atom_site_fract_x
_atom_site_fract_y
_atom_site_fract_z
_atom_site_U_iso_or_equiv
_atom_site_adp_type
_atom_site_occupancy
_atom_site_symmetry_multiplicity
_atom_site_calc_flag
_atom_site_refinement_flags
Ni1 Ni 0.64852(6) 0.10404(4) 0.30162(4) 0.01566(19) Uani 1 1 d .
Cl2 Cl 0.16510(13) 0.16210(9) 0.43973(9) 0.0313(4) Uani 1 1 d .
Cl1 Cl 0.62057(13) 0.51925(11) 0.65116(10) 0.0424(4) Uani 1 1 d .
O1 O 0.7277(3) 0.0103(2) 0.3677(2) 0.0198(8) Uani 1 1 d .
O2 O 0.5094(3) 0.0277(2) 0.3123(2) 0.0191(8) Uani 1 1 d .
O5 O 0.5689(4) 0.4877(3) 0.5766(3) 0.0568(15) Uani 1 1 d .
O7 O 0.5396(4) 0.5604(3) 0.7012(3) 0.0414(11) Uani 1 1 d .
O4 O 0.7267(4) 0.5570(3) 0.6432(3) 0.0646(16) Uani 1 1 d .
O8 O 0.1542(4) 0.0792(3) 0.4495(3) 0.0591(15) Uani 1 1 d .
O10 O 0.2735(4) 0.1863(3) 0.4809(3) 0.0510(13) Uani 1 1 d .
N4 N 0.5065(4) 0.1837(2) 0.2607(3) 0.0196(10) Uani 1 1 d .
O11 O 0.1648(4) 0.1822(3) 0.3510(3) 0.0452(12) Uani 1 1 d .
N3 N 0.8325(4) 0.1369(3) 0.2885(3) 0.0245(11) Uani 1 1 d .
N2 N 0.6763(4) 0.0510(3) 0.1848(3) 0.0206(10) Uani 1 1 d .
N6 N 0.6190(4) 0.1572(2) 0.4174(2) 0.0165(9) Uani 1 1 d .
O9 O 0.0706(4) 0.2009(3) 0.4785(3) 0.0547(14) Uani 1 1 d .
N5 N 0.5360(4) 0.2541(3) 0.4867(3) 0.0215(10) Uani 1 1 d .
H5N H 0.4914 0.295 0.4959 0.026 Uiso 1 1 calc R
C20 C 0.5435(4) 0.2157(3) 0.4126(3) 0.0184(11) Uani 1 1 d .
C1 C 0.6298(5) -0.0112(3) 0.1343(3) 0.0178(11) Uani 1 1 d .
C14 C 0.4084(5) 0.1280(3) 0.2421(3) 0.0230(12) Uani 1 1 d .
H14A H 0.4212 0.1012 0.1872 0.028 Uiso 1 1 calc R
H14B H 0.334 0.1575 0.2361 0.028 Uiso 1 1 calc R
C3 C 0.5062(5) -0.1109(3) 0.0760(3) 0.0256(13) Uani 1 1 d .
H3 H 0.4341 -0.1386 0.0743 0.031 Uiso 1 1 calc R
N1 N 0.8122(4) 0.0128(3) 0.0964(3) 0.0232(10) Uani 1 1 d .
H1N H 0.8796 0.0114 0.0713 0.028 Uiso 1 1 calc R
C22 C 0.6351(5) 0.2323(3) 0.6319(3) 0.0262(13) Uani 1 1 d .
H22 H 0.5999 0.2747 0.6607 0.031 Uiso 1 1 calc R
C2 C 0.5220(5) -0.0489(3) 0.1321(3) 0.0209(12) Uani 1 1 d .
H2 H 0.4614 -0.0327 0.1679 0.025 Uiso 1 1 calc R
C24 C 0.7655(5) 0.1215(3) 0.6310(3) 0.0257(13) Uani 1 1 d .
H24 H 0.8197 0.0888 0.6616 0.031 Uiso 1 1 calc R
C26 C 0.6631(4) 0.1569(3) 0.5020(3) 0.0179(11) Uani 1 1 d .
C5 C 0.7011(5) -0.0970(3) 0.0212(3) 0.0233(12) Uani 1 1 d .
H5 H 0.7609 -0.113 -0.0155 0.028 Uiso 1 1 calc R
C6 C 0.7165(5) -0.0345(3) 0.0782(3) 0.0199(12) Uani 1 1 d .
O6 O 0.6552(5) 0.4480(3) 0.7031(4) 0.0819(19) Uani 1 1 d .
C15 C 0.5261(5) 0.2302(3) 0.1814(3) 0.0228(12) Uani 1 1 d .
H15A H 0.4505 0.2539 0.1621 0.027 Uiso 1 1 calc R
H15B H 0.5497 0.1937 0.1361 0.027 Uiso 1 1 calc R
C8 C 0.8624(5) 0.1227(3) 0.1984(3) 0.0276(14) Uani 1 1 d .
H8A H 0.9449 0.1053 0.1962 0.033 Uiso 1 1 calc R
H8B H 0.8538 0.1718 0.1653 0.033 Uiso 1 1 calc R
C4 C 0.5948(5) -0.1336(3) 0.0214(3) 0.0234(12) Uani 1 1 d .
H4 H 0.5803 -0.176 -0.0167 0.028 Uiso 1 1 calc R
C18 C 0.8681(5) 0.2182(3) 0.3131(4) 0.0273(13) Uani 1 1 d .
H18A H 0.9412 0.2319 0.2847 0.033 Uiso 1 1 calc R
H18B H 0.884 0.2206 0.3756 0.033 Uiso 1 1 calc R
C25 C 0.7415(4) 0.1072(3) 0.5448(3) 0.0195(11) Uani 1 1 d .
H25 H 0.7773 0.0651 0.5162 0.023 Uiso 1 1 calc R
C7 C 0.7831(5) 0.0613(3) 0.1598(3) 0.0211(12) Uani 1 1 d .
C12 C 0.5320(5) -0.0297(3) 0.3764(3) 0.0222(12) Uani 1 1 d .
H12A H 0.4757 -0.0735 0.3699 0.027 Uiso 1 1 calc R
H12B H 0.5255 -0.0067 0.434 0.027 Uiso 1 1 calc R
C21 C 0.6104(4) 0.2184(3) 0.5461(3) 0.0202(12) Uani 1 1 d .
C16 C 0.6159(5) 0.2941(3) 0.1893(4) 0.0295(14) Uani 1 1 d .
H16A H 0.6136 0.3248 0.1356 0.035 Uiso 1 1 calc R
H16B H 0.5943 0.3298 0.236 0.035 Uiso 1 1 calc R
C10 C 0.8464(5) 0.0002(3) 0.3444(4) 0.0241(12) Uani 1 1 d .
H10A H 0.8496 -0.0235 0.2867 0.029 Uiso 1 1 calc R
H10B H 0.889 -0.0342 0.3859 0.029 Uiso 1 1 calc R
C11 C 0.6550(5) -0.0577(3) 0.3635(3) 0.0222(12) Uani 1 1 d .
H11A H 0.6794 -0.0954 0.4088 0.027 Uiso 1 1 calc R
H11B H 0.6601 -0.0836 0.3072 0.027 Uiso 1 1 calc R
C19 C 0.4729(5) 0.2360(3) 0.3325(3) 0.0219(12) Uani 1 1 d .
H19A H 0.3885 0.2298 0.3426 0.026 Uiso 1 1 calc R
H19B H 0.4871 0.2912 0.317 0.026 Uiso 1 1 calc R
C13 C 0.3986(4) 0.0677(3) 0.3119(3) 0.0215(12) Uani 1 1 d .
H13A H 0.3864 0.093 0.3678 0.026 Uiso 1 1 calc R
H13B H 0.3332 0.0312 0.2988 0.026 Uiso 1 1 calc R
C9 C 0.8987(5) 0.0804(3) 0.3451(4) 0.0265(13) Uani 1 1 d .
H9A H 0.9011 0.1007 0.4044 0.032 Uiso 1 1 calc R
H9B H 0.9804 0.077 0.3266 0.032 Uiso 1 1 calc R
C23 C 0.7119(5) 0.1830(3) 0.6740(3) 0.0269(13) Uani 1 1 d .
H23 H 0.7292 0.1904 0.7333 0.032 Uiso 1 1 calc R
O12 O 0.3302(4) 0.3373(3) 0.5026(3) 0.056 Uani 1 1 d D
O3 O 0.7299(4) 0.2680(3) 0.2057(3) 0.0469(12) Uani 1 1 d .
C17 C 0.7743(6) 0.2770(4) 0.2881(4) 0.0376(16) Uani 1 1 d .
H17A H 0.7095 0.2722 0.3279 0.045 Uiso 1 1 calc R
H17B H 0.8073 0.3303 0.2945 0.045 Uiso 1 1 calc R
H1W H 0.2791 0.2868 0.5013 1.715 Uiso 1 1 d R
H2W H 0.2993 0.375 0.4488 0.999 Uiso 1 1 d R

loop_
_atom_site_aniso_label
_atom_site_aniso_U_11
_atom_site_aniso_U_22
_atom_site_aniso_U_33
_atom_site_aniso_U_23
_atom_site_aniso_U_13
_atom_site_aniso_U_12
Ni1 0.0162(3) 0.0153(3) 0.0158(3) -0.0017(3) 0.0045(2) -0.0007(3)
Cl2 0.0297(8) 0.0352(9) 0.0294(8) 0.0076(6) 0.0067(6) 0.0086(7)
Cl1 0.0240(8) 0.0641(12) 0.0399(9) -0.0195(8) 0.0103(7) -0.0054(8)
O1 0.0192(19) 0.0152(19) 0.0250(19) -0.0022(15) 0.0034(15) 0.0002(16)
O2 0.0162(19) 0.021(2) 0.0205(19) 0.0027(15) 0.0046(15) 0.0006(16)
O5 0.021(2) 0.113(5) 0.036(3) -0.022(3) 0.008(2) -0.011(3)
O7 0.031(3) 0.045(3) 0.048(3) -0.013(2) 0.013(2) 0.000(2)
O4 0.022(3) 0.098(5) 0.074(4) -0.009(3) 0.005(2) -0.018(3)
O8 0.054(3) 0.036(3) 0.086(4) 0.022(3) -0.010(3) 0.002(2)
O10 0.049(3) 0.066(3) 0.038(3) 0.011(2) -0.011(2) -0.014(3)
N4 0.025(3) 0.012(2) 0.021(2) -0.0002(18) 0.0037(19) 0.0001(19)
O11 0.035(3) 0.075(4) 0.025(2) 0.013(2) 0.0027(19) -0.003(2)
N3 0.027(3) 0.019(2) 0.028(3) -0.005(2) 0.005(2) -0.007(2)
N2 0.021(2) 0.020(2) 0.021(2) -0.0003(19) 0.0040(19) -0.003(2)
N6 0.019(2) 0.014(2) 0.016(2) -0.0015(18) 0.0042(17) -0.0018(18)
O9 0.056(3) 0.074(4) 0.034(3) -0.006(2) 0.004(2) 0.036(3)
N5 0.022(3) 0.017(2) 0.025(2) -0.0092(19) 0.0029(19) 0.003(2)
C20 0.018(3) 0.020(3) 0.017(3) -0.004(2) 0.005(2) 0.000(2)
C1 0.027(3) 0.014(3) 0.013(2) 0.000(2) 0.000(2) -0.001(2)
C14 0.021(3) 0.022(3) 0.026(3) 0.001(2) -0.004(2) 0.002(2)
C3 0.021(3) 0.025(3) 0.029(3) -0.001(3) -0.008(2) -0.003(3)
N1 0.023(3) 0.022(3) 0.025(2) -0.005(2) 0.0126(19) -0.006(2)
C22 0.027(3) 0.028(3) 0.024(3) -0.014(3) 0.008(2) -0.007(3)
C2 0.022(3) 0.021(3) 0.020(3) -0.001(2) -0.001(2) 0.000(2)
C24 0.022(3) 0.028(3) 0.027(3) -0.001(2) -0.004(2) -0.006(2)
C26 0.014(3) 0.022(3) 0.018(3) 0.000(2) 0.002(2) -0.007(2)
C5 0.032(3) 0.022(3) 0.016(3) -0.005(2) 0.004(2) 0.001(3)
C6 0.023(3) 0.019(3) 0.018(3) 0.002(2) 0.002(2) -0.001(2)
O6 0.080(4) 0.068(4) 0.096(4) 0.035(4) -0.023(4) 0.008(3)
C15 0.027(3) 0.025(3) 0.017(3) 0.002(2) 0.001(2) 0.004(2)
C8 0.031(3) 0.027(3) 0.026(3) -0.007(3) 0.016(2) -0.012(3)
C4 0.036(3) 0.017(3) 0.017(3) -0.004(2) -0.008(2) -0.003(3)
C18 0.029(3) 0.025(3) 0.029(3) -0.007(3) 0.010(2) -0.013(3)
C25 0.019(3) 0.019(3) 0.021(3) -0.001(2) 0.002(2) -0.005(2)
C7 0.024(3) 0.015(3) 0.024(3) -0.003(2) 0.011(2) -0.003(2)
C12 0.023(3) 0.022(3) 0.021(3) 0.003(2) 0.005(2) -0.003(2)
C21 0.017(3) 0.019(3) 0.025(3) -0.001(2) 0.005(2) -0.004(2)
C16 0.041(4) 0.025(3) 0.022(3) 0.000(2) 0.002(3) 0.000(3)
C10 0.017(3) 0.023(3) 0.032(3) -0.006(2) 0.005(2) 0.000(2)
C11 0.027(3) 0.019(3) 0.020(3) 0.000(2) 0.002(2) -0.007(2)
C19 0.027(3) 0.021(3) 0.017(3) 0.005(2) 0.002(2) 0.000(2)
C13 0.016(3) 0.022(3) 0.026(3) 0.000(2) -0.001(2) 0.002(2)
C9 0.021(3) 0.029(3) 0.031(3) -0.008(3) 0.008(2) 0.000(2)
C23 0.030(3) 0.031(3) 0.020(3) -0.002(2) -0.002(2) -0.014(3)
O12 0.052 0.048 0.067 -0.01 0.004 0.007
O3 0.048(3) 0.045(3) 0.047(3) -0.012(2) -0.004(2) -0.002(2)
C17 0.066(5) 0.021(3) 0.025(3) 0.005(3) -0.008(3) 0.000(3)

loop_
_atom_type_symbol
_atom_type_description
_atom_type_scat_dispersion_real
_atom_type_scat_dispersion_imag
_atom_type_scat_source
C C 0.0033 0.0016 'International Tables Vol C Tables 4.2.6.8 and 6.1.1.4'
H H 0 0 'International Tables Vol C Tables 4.2.6.8 and 6.1.1.4'
Cl Cl 0.1484 0.1585 'International Tables Vol C Tables 4.2.6.8 and 6.1.1.4'
N N 0.0061 0.0033 'International Tables Vol C Tables 4.2.6.8 and 6.1.1.4'
Ni Ni 0.3393 1.1124 'International Tables Vol C Tables 4.2.6.8 and 6.1.1.4'
O O 0.0106 0.006 'International Tables Vol C Tables 4.2.6.8 and 6.1.1.4'

loop_
_geom_angle_atom_site_label_1
_geom_angle_atom_site_label_2
_geom_angle_atom_site_label_3
_geom_angle
_geom_angle_publ_flag
N6 Ni1 O2 93.08(15) yes
N6 Ni1 N2 179.36(17) yes
O2 Ni1 N2 86.57(15) yes
N6 Ni1 O1 89.21(15) yes
O2 Ni1 O1 78.22(13) yes
N2 Ni1 O1 91.26(15) yes
N6 Ni1 N3 99.21(16) yes
O2 Ni1 N3 155.71(16) yes
N2 Ni1 N3 81.31(17) yes
O1 Ni1 N3 81.07(16) yes
N6 Ni1 N4 80.70(16) yes
O2 Ni1 N4 81.58(15) yes
N2 Ni1 N4 98.71(16) yes
O1 Ni1 N4 156.87(15) yes
N3 Ni1 N4 120.93(17) yes
O9 Cl2 O11 109.2(3) ?
O9 Cl2 O8 110.2(3) ?
O11 Cl2 O8 110.2(3) ?
O9 Cl2 O10 109.3(3) ?
O11 Cl2 O10 109.6(3) ?
O8 Cl2 O10 108.4(3) ?
O4 Cl1 O5 116.7(3) ?
O4 Cl1 O7 114.2(3) ?
O5 Cl1 O7 112.9(3) ?
O4 Cl1 O6 102.3(3) ?
O5 Cl1 O6 103.4(4) ?
O7 Cl1 O6 105.4(3) ?
C10 O1 C11 116.5(4) ?
C10 O1 Ni1 111.3(3) ?
C11 O1 Ni1 111.1(3) ?
C12 O2 C13 117.9(4) ?
C12 O2 Ni1 112.0(3) ?
C13 O2 Ni1 112.2(3) ?
C14 N4 C19 108.3(4) ?
C14 N4 C15 108.3(4) ?
C19 N4 C15 110.9(4) ?
C14 N4 Ni1 101.6(3) ?
C19 N4 Ni1 111.1(3) ?
C15 N4 Ni1 116.0(3) ?
C8 N3 C18 109.0(4) ?
C8 N3 C9 109.1(4) ?
C18 N3 C9 108.8(4) ?
C8 N3 Ni1 107.7(3) ?
C18 N3 Ni1 117.8(3) ?
C9 N3 Ni1 104.1(3) ?
C7 N2 C1 105.6(4) ?
C7 N2 Ni1 112.4(3) ?
C1 N2 Ni1 138.8(3) ?
C20 N6 C26 105.5(4) ?
C20 N6 Ni1 114.3(3) ?
C26 N6 Ni1 139.8(3) ?
C20 N5 C21 108.0(4) ?
C20 N5 H5N 126 ?
C21 N5 H5N 126 ?
N6 C20 N5 112.6(4) ?
N6 C20 C19 123.4(4) ?
N5 C20 C19 124.0(5) ?
C2 C1 C6 120.0(5) ?
C2 C1 N2 132.4(5) ?
C6 C1 N2 107.6(4) ?
N4 C14 C13 111.9(4) ?
N4 C14 H14A 109.2 ?
C13 C14 H14A 109.2 ?
N4 C14 H14B 109.2 ?
C13 C14 H14B 109.2 ?
H14A C14 H14B 107.9 ?
C2 C3 C4 121.2(5) ?
C2 C3 H3 119.4 ?
C4 C3 H3 119.4 ?
C7 N1 C6 107.3(4) ?
C7 N1 H1N 126.4 ?
C6 N1 H1N 126.4 ?
C23 C22 C21 117.6(5) ?
C23 C22 H22 121.2 ?
C21 C22 H22 121.2 ?
C3 C2 C1 117.6(5) ?
C3 C2 H2 121.2 ?
C1 C2 H2 121.2 ?
C25 C24 C23 121.7(5) ?
C25 C24 H24 119.2 ?
C23 C24 H24 119.2 ?
C25 C26 N6 131.4(5) ?
C25 C26 C21 120.1(5) ?
N6 C26 C21 108.5(4) ?
C4 C5 C6 115.9(5) ?
C4 C5 H5 122 ?
C6 C5 H5 122 ?
N1 C6 C5 131.1(5) ?
N1 C6 C1 106.1(4) ?
C5 C6 C1 122.7(5) ?
N4 C15 C16 116.2(4) ?
N4 C15 H15A 108.2 ?
C16 C15 H15A 108.2 ?
N4 C15 H15B 108.2 ?
C16 C15 H15B 108.2 ?
H15A C15 H15B 107.4 ?
N3 C8 C7 109.8(4) ?
N3 C8 H8A 109.7 ?
C7 C8 H8A 109.7 ?
N3 C8 H8B 109.7 ?
C7 C8 H8B 109.7 ?
H8A C8 H8B 108.2 ?
C5 C4 C3 122.5(5) ?
C5 C4 H4 118.8 ?
C3 C4 H4 118.8 ?
N3 C18 C17 111.7(5) ?
N3 C18 H18A 109.3 ?
C17 C18 H18A 109.3 ?
N3 C18 H18B 109.3 ?
C17 C18 H18B 109.3 ?
H18A C18 H18B 107.9 ?
C24 C25 C26 117.5(5) ?
C24 C25 H25 121.3 ?
C26 C25 H25 121.3 ?
N2 C7 N1 113.4(5) ?
N2 C7 C8 122.1(5) ?
N1 C7 C8 124.5(5) ?
O2 C12 C11 105.7(4) ?
O2 C12 H12A 110.6 ?
C11 C12 H12A 110.6 ?
O2 C12 H12B 110.6 ?
C11 C12 H12B 110.6 ?
H12A C12 H12B 108.7 ?
N5 C21 C22 132.5(5) ?
N5 C21 C26 105.4(4) ?
C22 C21 C26 122.1(5) ?
O3 C16 C15 114.4(5) ?
O3 C16 H16A 108.7 ?
C15 C16 H16A 108.7 ?
O3 C16 H16B 108.7 ?
C15 C16 H16B 108.7 ?
H16A C16 H16B 107.6 ?
O1 C10 C9 105.6(4) ?
O1 C10 H10A 110.6 ?
C9 C10 H10A 110.6 ?
O1 C10 H10B 110.6 ?
C9 C10 H10B 110.6 ?
H10A C10 H10B 108.7 ?
O1 C11 C12 106.2(4) ?
O1 C11 H11A 110.5 ?
C12 C11 H11A 110.5 ?
O1 C11 H11B 110.5 ?
C12 C11 H11B 110.5 ?
H11A C11 H11B 108.7 ?
N4 C19 C20 110.0(4) ?
N4 C19 H19A 109.7 ?
C20 C19 H19A 109.7 ?
N4 C19 H19B 109.7 ?
C20 C19 H19B 109.7 ?
H19A C19 H19B 108.2 ?
O2 C13 C14 103.7(4) ?
O2 C13 H13A 111 ?
C14 C13 H13A 111 ?
O2 C13 H13B 111 ?
C14 C13 H13B 111 ?
H13A C13 H13B 109 ?
N3 C9 C10 113.2(4) ?
N3 C9 H9A 108.9 ?
C10 C9 H9A 108.9 ?
N3 C9 H9B 108.9 ?
C10 C9 H9B 108.9 ?
H9A C9 H9B 107.7 ?
C22 C23 C24 121.1(5) ?
C22 C23 H23 119.5 ?
C24 C23 H23 119.5 ?
H1W O12 H2W 107.8 ?
C17 O3 C16 116.4(5) ?
O3 C17 C18 113.6(5) ?
O3 C17 H17A 108.8 ?
C18 C17 H17A 108.8 ?
O3 C17 H17B 108.8 ?
C18 C17 H17B 108.8 ?
H17A C17 H17B 107.7 ?

loop_
_geom_bond_atom_site_label_1
_geom_bond_atom_site_label_2
_geom_bond_distance
_geom_bond_publ_flag
Ni1 N6 2.067(4) yes
Ni1 O2 2.069(3) yes
Ni1 N2 2.077(4) yes
Ni1 O1 2.094(3) yes
Ni1 N3 2.195(5) yes
Ni1 N4 2.196(4) yes
Cl2 O9 1.423(4) ?
Cl2 O11 1.431(4) ?
Cl2 O8 1.431(5) ?
Cl2 O10 1.435(5) ?
Cl1 O4 1.384(5) ?
Cl1 O5 1.396(4) ?
Cl1 O7 1.422(4) ?
Cl1 O6 1.509(5) ?
O1 C10 1.429(6) ?
O1 C11 1.430(6) ?
O2 C12 1.419(6) ?
O2 C13 1.439(6) ?
N4 C14 1.491(7) ?
N4 C19 1.498(6) ?
N4 C15 1.498(6) ?
N3 C8 1.484(6) ?
N3 C18 1.494(7) ?
N3 C9 1.496(7) ?
N2 C7 1.310(7) ?
N2 C1 1.416(6) ?
N6 C20 1.322(6) ?
N6 C26 1.398(6) ?
N5 C20 1.339(6) ?
N5 C21 1.378(7) ?
N5 H5N 0.88 ?
C20 C19 1.504(7) ?
C1 C2 1.390(7) ?
C1 C6 1.407(7) ?
C14 C13 1.509(7) ?
C14 H14A 0.99 ?
C14 H14B 0.99 ?
C3 C2 1.384(7) ?
C3 C4 1.405(8) ?
C3 H3 0.95 ?
N1 C7 1.344(6) ?
N1 C6 1.381(6) ?
N1 H1N 0.88 ?
C22 C23 1.368(8) ?
C22 C21 1.383(7) ?
C22 H22 0.95 ?
C2 H2 0.95 ?
C24 C25 1.387(7) ?
C24 C23 1.402(8) ?
C24 H24 0.95 ?
C26 C25 1.389(7) ?
C26 C21 1.406(7) ?
C5 C4 1.367(8) ?
C5 C6 1.399(7) ?
C5 H5 0.95 ?
C15 C16 1.502(8) ?
C15 H15A 0.99 ?
C15 H15B 0.99 ?
C8 C7 1.498(7) ?
C8 H8A 0.99 ?
C8 H8B 0.99 ?
C4 H4 0.95 ?
C18 C17 1.510(8) ?
C18 H18A 0.99 ?
C18 H18B 0.99 ?
C25 H25 0.95 ?
C12 C11 1.506(7) ?
C12 H12A 0.99 ?
C12 H12B 0.99 ?
C16 O3 1.392(7) ?
C16 H16A 0.99 ?
C16 H16B 0.99 ?
C10 C9 1.497(8) ?
C10 H10A 0.99 ?
C10 H10B 0.99 ?
C11 H11A 0.99 ?
C11 H11B 0.99 ?
C19 H19A 0.99 ?
C19 H19B 0.99 ?
C13 H13A 0.99 ?
C13 H13B 0.99 ?
C9 H9A 0.99 ?
C9 H9B 0.99 ?
C23 H23 0.95 ?
O12 H1W 1.042 ?
O12 H2W 1.108 ?
O3 C17 1.375(7) ?
C17 H17A 0.99 ?
C17 H17B 0.99 ?

loop_
_geom_hbond_atom_site_label_D
_geom_hbond_atom_site_label_H
_geom_hbond_atom_site_label_A
_geom_hbond_distance_DH
_geom_hbond_distance_HA
_geom_hbond_distance_DA
_geom_hbond_angle_DHA
_geom_hbond_site_symmetry_A
N5 H5N O12 0.88 1.99 2.769(6) 147.4 .
N1 H1N O5 0.88 2.16 2.963(6) 151.2 4_665
N1 H1N O5 0.88 2.44 3.108(6) 132.5 2_645
O12 H1W O10 1.042 1.748 2.680(7) 146.5 .
O12 H2W O4 1.108 1.866 2.964(8) 170.5 3_666

loop_
_geom_torsion_atom_site_label_1
_geom_torsion_atom_site_label_2
_geom_torsion_atom_site_label_3
_geom_torsion_atom_site_label_4
_geom_torsion
N6 Ni1 O1 C10 -120.4(3)
O2 Ni1 O1 C10 146.2(3)
N2 Ni1 O1 C10 60.0(3)
N3 Ni1 O1 C10 -21.0(3)
N4 Ni1 O1 C10 175.9(4)
N6 Ni1 O1 C11 108.0(3)
O2 Ni1 O1 C11 14.7(3)
N2 Ni1 O1 C11 -71.6(3)
N3 Ni1 O1 C11 -152.6(3)
N4 Ni1 O1 C11 44.3(5)
N6 Ni1 O2 C12 -70.8(3)
N2 Ni1 O2 C12 109.7(3)
O1 Ni1 O2 C12 17.7(3)
N3 Ni1 O2 C12 49.8(5)
N4 Ni1 O2 C12 -151.0(3)
N6 Ni1 O2 C13 64.4(3)
N2 Ni1 O2 C13 -115.1(3)
O1 Ni1 O2 C13 152.9(3)
N3 Ni1 O2 C13 -175.0(4)
N4 Ni1 O2 C13 -15.7(3)
N6 Ni1 N4 C14 -110.4(3)
O2 Ni1 N4 C14 -15.8(3)
N2 Ni1 N4 C14 69.4(3)
O1 Ni1 N4 C14 -45.1(5)
N3 Ni1 N4 C14 154.4(3)
N6 Ni1 N4 C19 4.7(3)
O2 Ni1 N4 C19 99.2(3)
N2 Ni1 N4 C19 -175.6(3)
O1 Ni1 N4 C19 69.9(5)
N3 Ni1 N4 C19 -90.6(3)
N6 Ni1 N4 C15 132.5(3)
O2 Ni1 N4 C15 -133.0(3)
N2 Ni1 N4 C15 -47.8(4)
O1 Ni1 N4 C15 -162.3(3)
N3 Ni1 N4 C15 37.3(4)
N6 Ni1 N3 C8 -165.0(3)
O2 Ni1 N3 C8 75.6(5)
N2 Ni1 N3 C8 14.6(3)
O1 Ni1 N3 C8 107.3(4)
N4 Ni1 N3 C8 -80.3(4)
N6 Ni1 N3 C18 -41.2(4)
O2 Ni1 N3 C18 -160.7(3)
N2 Ni1 N3 C18 138.4(4)
O1 Ni1 N3 C18 -128.9(4)
N4 Ni1 N3 C18 43.4(4)
N6 Ni1 N3 C9 79.2(3)
O2 Ni1 N3 C9 -40.2(5)
N2 Ni1 N3 C9 -101.1(3)
O1 Ni1 N3 C9 -8.5(3)
N4 Ni1 N3 C9 163.9(3)
O2 Ni1 N2 C7 -159.0(4)
O1 Ni1 N2 C7 -80.8(4)
N3 Ni1 N2 C7 -0.1(4)
N4 Ni1 N2 C7 120.1(4)
O2 Ni1 N2 C1 -3.0(5)
O1 Ni1 N2 C1 75.1(5)
N3 Ni1 N2 C1 155.8(5)
N4 Ni1 N2 C1 -84.0(5)
O2 Ni1 N6 C20 -87.4(4)
O1 Ni1 N6 C20 -165.5(4)
N3 Ni1 N6 C20 113.7(4)
N4 Ni1 N6 C20 -6.4(4)
O2 Ni1 N6 C26 101.6(5)
O1 Ni1 N6 C26 23.5(5)
N3 Ni1 N6 C26 -57.3(5)
N4 Ni1 N6 C26 -177.4(5)
C26 N6 C20 N5 0.8(6)
Ni1 N6 C20 N5 -173.2(3)
C26 N6 C20 C19 -178.5(5)
Ni1 N6 C20 C19 7.5(6)
C21 N5 C20 N6 -0.9(6)
C21 N5 C20 C19 178.4(5)
C7 N2 C1 C2 179.0(5)
Ni1 N2 C1 C2 22.1(9)
C7 N2 C1 C6 -0.9(6)
Ni1 N2 C1 C6 -157.8(4)
C19 N4 C14 C13 -71.4(5)
C15 N4 C14 C13 168.3(4)
Ni1 N4 C14 C13 45.7(5)
C4 C3 C2 C1 -1.7(8)
C6 C1 C2 C3 2.4(7)
N2 C1 C2 C3 -177.4(5)
C20 N6 C26 C25 177.3(5)
Ni1 N6 C26 C25 -11.2(9)
C20 N6 C26 C21 -0.4(6)
Ni1 N6 C26 C21 171.1(4)
C7 N1 C6 C5 -176.6(5)
C7 N1 C6 C1 -0.1(6)
C4 C5 C6 N1 177.5(5)
C4 C5 C6 C1 1.5(8)
C2 C1 C6 N1 -179.3(4)
N2 C1 C6 N1 0.6(5)
C2 C1 C6 C5 -2.4(8)
N2 C1 C6 C5 177.5(5)
C14 N4 C15 C16 175.5(5)
C19 N4 C15 C16 56.8(6)
Ni1 N4 C15 C16 -71.1(5)
C18 N3 C8 C7 -153.9(5)
C9 N3 C8 C7 87.4(5)
Ni1 N3 C8 C7 -25.0(5)
C6 C5 C4 C3 -0.7(8)
C2 C3 C4 C5 0.8(8)
C8 N3 C18 C17 85.4(6)
C9 N3 C18 C17 -155.7(5)
Ni1 N3 C18 C17 -37.7(6)
C23 C24 C25 C26 0.9(8)
N6 C26 C25 C24 -178.1(5)
C21 C26 C25 C24 -0.7(7)
C1 N2 C7 N1 0.9(6)
Ni1 N2 C7 N1 164.7(4)
C1 N2 C7 C8 180.0(5)
Ni1 N2 C7 C8 -16.2(7)
C6 N1 C7 N2 -0.5(6)
C6 N1 C7 C8 -179.6(5)
N3 C8 C7 N2 29.3(8)
N3 C8 C7 N1 -151.7(5)
C13 O2 C12 C11 -177.1(4)
Ni1 O2 C12 C11 -44.6(4)
C20 N5 C21 C22 -178.3(6)
C20 N5 C21 C26 0.6(6)
C23 C22 C21 N5 177.5(5)
C23 C22 C21 C26 -1.2(8)
C25 C26 C21 N5 -178.1(4)
N6 C26 C21 N5 -0.1(6)
C25 C26 C21 C22 0.9(8)
N6 C26 C21 C22 178.9(5)
N4 C15 C16 O3 65.6(6)
C11 O1 C10 C9 174.1(4)
Ni1 O1 C10 C9 45.3(5)
C10 O1 C11 C12 -170.8(4)
Ni1 O1 C11 C12 -42.0(4)
O2 C12 C11 O1 56.1(5)
C14 N4 C19 C20 108.4(5)
C15 N4 C19 C20 -133.0(4)
Ni1 N4 C19 C20 -2.4(5)
N6 C20 C19 N4 -3.2(7)
N5 C20 C19 N4 177.6(5)
C12 O2 C13 C14 175.2(4)
Ni1 O2 C13 C14 42.9(4)
N4 C14 C13 O2 -60.8(5)
C8 N3 C9 C10 -78.0(5)
C18 N3 C9 C10 163.1(5)
Ni1 N3 C9 C10 36.8(5)
O1 C10 C9 N3 -55.9(6)
C21 C22 C23 C24 1.4(8)
C25 C24 C23 C22 -1.2(9)
C15 C16 O3 C17 -104.2(6)
C16 O3 C17 C18 153.3(5)
N3 C18 C17 O3 -47.1(7)
